data_4037723
loop_
_publ_author_name
'Mitra, Trisha'
'Kundu, Mrinalkanti'
'Roy, Brindaban'

_publ_section_title
;
 Additive Free, Pd-Catalyzed 3-Amino-1-Methyl-1H-Pyridin-2-one Directed
 C(sp2)-H Arylation and Methylation In Water.
;
_journal_name_full 'The Journal of organic chemistry'
_journal_paper_doi 10.1021/acs.joc.9b02122
_journal_year 2019
_chemical_formula_sum 'C26 H20 F2 N2 O2'
_chemical_formula_weight 430.44
_space_group_crystal_system triclinic
_space_group_IT_number 2
_space_group_name_Hall '-P 1'
_space_group_name_H-M_alt 'P -1'
_atom_sites_solution_hydrogens geom
_audit_creation_method SHELXL-2016/6
_cell_angle_alpha 117.435(12)
_cell_angle_beta 102.417(12)
_cell_angle_gamma 96.662(13)
_cell_formula_units_Z 2
_cell_length_a 7.438(3)
_cell_length_b 12.712(5)
_cell_length_c 12.921(5)
_cell_measurement_reflns_used 3576
_cell_measurement_temperature 145(2)
_cell_measurement_theta_max 26.87
_cell_measurement_theta_min 2.89
_cell_volume 1025.8(7)
_computing_cell_refinement 'Bruker SAINT'
_computing_data_collection 'Bruker APEX3'
_computing_data_reduction 'Bruker SAINT'
_computing_molecular_graphics 'Bruker SHELXTL'
_computing_publication_material 'Bruker SHELXTL'
_computing_structure_refinement 'SHELXL-2016/6 (Sheldrick, 2016)'
_computing_structure_solution 'SHELXT 2014/5 (Sheldrick, 2014)'
_diffrn_ambient_temperature 145(2)
_diffrn_measured_fraction_theta_full 0.992
_diffrn_measured_fraction_theta_max 0.992
_diffrn_measurement_device_type 'Bruker APEX-III CMOS'
_diffrn_measurement_method '\f and \w scans'
_diffrn_radiation_type MoK\a
_diffrn_radiation_wavelength 0.71073
_diffrn_reflns_av_R_equivalents 0.0898
_diffrn_reflns_av_unetI/netI 0.1117
_diffrn_reflns_Laue_measured_fraction_full 0.992
_diffrn_reflns_Laue_measured_fraction_max 0.992
_diffrn_reflns_limit_h_max 7
_diffrn_reflns_limit_h_min -8
_diffrn_reflns_limit_k_max 15
_diffrn_reflns_limit_k_min -15
_diffrn_reflns_limit_l_max 15
_diffrn_reflns_limit_l_min -15
_diffrn_reflns_number 8830
_diffrn_reflns_point_group_measured_fraction_full 0.992
_diffrn_reflns_point_group_measured_fraction_max 0.992
_diffrn_reflns_theta_full 24.999
_diffrn_reflns_theta_max 24.999
_diffrn_reflns_theta_min 2.895
_diffrn_source 'Fine focus sealed tube'
_exptl_absorpt_coefficient_mu 0.101
_exptl_absorpt_correction_type multi-scan
_exptl_absorpt_process_details SADABS
_exptl_crystal_colour yellow
_exptl_crystal_density_diffrn 1.394
_exptl_crystal_description block
_exptl_crystal_F_000 448
_exptl_crystal_size_max .22
_exptl_crystal_size_mid .20
_exptl_crystal_size_min .18
_refine_diff_density_max 0.432
_refine_diff_density_min -0.530
_refine_diff_density_rms 0.115
_refine_ls_extinction_method none
_refine_ls_goodness_of_fit_ref 1.043
_refine_ls_hydrogen_treatment constr
_refine_ls_matrix_type full
_refine_ls_number_parameters 290
_refine_ls_number_reflns 3584
_refine_ls_number_restraints 0
_refine_ls_restrained_S_all 1.043
_refine_ls_R_factor_all 0.1279
_refine_ls_R_factor_gt 0.1059
_refine_ls_shift/su_max 0.000
_refine_ls_shift/su_mean 0.000
_refine_ls_structure_factor_coef Fsqd
_refine_ls_weighting_details 'w=1/[\s^2^(Fo^2^)+(0.1956P)^2^] where P=(Fo^2^+2Fc^2^)/3'
_refine_ls_weighting_scheme calc
_refine_ls_wR_factor_gt 0.2543
_refine_ls_wR_factor_ref 0.2883
_reflns_Friedel_coverage 0.000
_reflns_number_gt 2553
_reflns_number_total 3584
_reflns_threshold_expression 'I > 2\s(I)'
_cod_data_source_file jo9b02122_si_002.cif
_cod_data_source_block mo_TRISHAKU100619_0m_a
_cod_original_cell_volume 1025.8(6)
_cod_database_code 4037723
_shelx_shelxl_version_number 2016/6
_shelx_space_group_comment
;
The symmetry employed for this shelxl refinement is uniquely defined
by the following loop, which should always be used as a source of
symmetry information in preference to the above space-group names.
They are only intended as comments.
;
_shelx_estimated_absorpt_t_min .978
_shelx_estimated_absorpt_t_max .982

loop_
_space_group_symop_operation_xyz
'x, y, z'
'-x, -y, -z'

loop_
_atom_site_label
_atom_site_type_symbol
_atom_site_fract_x
_atom_site_fract_y
_atom_site_fract_z
_atom_site_U_iso_or_equiv
_atom_site_adp_type
_atom_site_occupancy
_atom_site_site_symmetry_order
_atom_site_calc_flag
_atom_site_refinement_flags_posn
_atom_site_refinement_flags_adp
F001 F -0.1933(3) 0.09029(19) -0.1989(2) 0.0535(7) Uani 1 1 d . .
F1 F 0.9549(3) 0.8568(2) 0.77936(18) 0.0591(8) Uani 1 1 d . .
O003 O 0.4171(3) 0.6747(2) 0.2725(2) 0.0392(7) Uani 1 1 d . .
O004 O 0.4499(3) 0.7341(2) 0.6752(2) 0.0402(7) Uani 1 1 d . .
N005 N 0.4022(3) 0.6650(2) 0.4422(2) 0.0268(7) Uani 1 1 d . .
H005 H 0.401718 0.615355 0.472261 0.032 Uiso 1 1 calc R U
N1 N 0.3983(4) 0.9224(3) 0.7225(3) 0.0393(8) Uani 1 1 d . .
C007 C 0.5462(4) 0.3799(3) 0.0829(3) 0.0276(8) Uani 1 1 d . .
C008 C 0.4217(4) 0.6187(3) 0.3282(3) 0.0265(7) Uani 1 1 d . .
C009 C 0.8267(4) 0.6204(3) 0.4104(3) 0.0264(8) Uani 1 1 d . .
C00A C 0.5890(4) 0.4643(3) 0.2078(3) 0.0264(8) Uani 1 1 d . .
C00B C 0.3828(4) 0.7822(3) 0.5174(3) 0.0271(8) Uani 1 1 d . .
C00C C 0.4373(4) 0.4870(3) 0.2716(3) 0.0293(8) Uani 1 1 d . .
H00A H 0.465971 0.465141 0.336561 0.035 Uiso 1 1 calc R U
H00B H 0.313099 0.432854 0.211668 0.035 Uiso 1 1 calc R U
C00D C 0.7773(4) 0.5327(3) 0.2762(3) 0.0279(8) Uani 1 1 d . .
C00E C 0.3500(4) 0.3020(3) 0.0068(3) 0.0279(8) Uani 1 1 d . .
C00F C 0.8368(4) 0.5770(3) 0.4917(3) 0.0327(8) Uani 1 1 d . .
H00F H 0.812238 0.491265 0.461125 0.039 Uiso 1 1 calc R U
C00G C 0.4132(4) 0.8078(3) 0.6418(3) 0.0307(8) Uani 1 1 d . .
C00H C 0.9166(4) 0.5185(3) 0.2181(3) 0.0321(8) Uani 1 1 d . .
H00H H 1.043532 0.565333 0.264287 0.039 Uiso 1 1 calc R U
C00I C 0.2547(5) 0.2267(3) 0.0419(3) 0.0324(8) Uani 1 1 d . .
H00I H 0.316282 0.225259 0.113517 0.039 Uiso 1 1 calc R U
C00J C 0.3424(4) 0.8653(3) 0.4822(3) 0.0344(8) Uani 1 1 d . .
H00J H 0.323175 0.846377 0.399825 0.041 Uiso 1 1 calc R U
C00K C -0.0134(5) 0.1589(3) -0.1306(3) 0.0359(9) Uani 1 1 d . .
C00L C 0.0716(5) 0.1551(3) -0.0281(3) 0.0366(9) Uani 1 1 d . .
H00L H 0.006632 0.104474 -0.005085 0.044 Uiso 1 1 calc R U
C00M C 0.9126(5) 0.7780(3) 0.6571(3) 0.0371(9) Uani 1 1 d . .
C00N C 0.2588(4) 0.3009(3) -0.0991(3) 0.0331(8) Uani 1 1 d . .
H00N H 0.322865 0.349386 -0.124581 0.040 Uiso 1 1 calc R U
C00O C 0.8745(4) 0.4378(3) 0.0949(3) 0.0354(9) Uani 1 1 d . .
H00O H 0.971556 0.429661 0.056519 0.042 Uiso 1 1 calc R U
C00P C 0.6904(5) 0.3684(3) 0.0271(3) 0.0339(8) Uani 1 1 d . .
H00P H 0.661399 0.312617 -0.058006 0.041 Uiso 1 1 calc R U
C00Q C 0.3299(5) 0.9803(3) 0.5720(4) 0.0422(10) Uani 1 1 d . .
H00Q H 0.300434 1.039469 0.549960 0.051 Uiso 1 1 calc R U
C00R C 0.8613(4) 0.7459(3) 0.4567(3) 0.0320(8) Uani 1 1 d . .
H00R H 0.856660 0.777598 0.402680 0.038 Uiso 1 1 calc R U
C00S C 0.0757(5) 0.2303(3) -0.1683(3) 0.0376(9) Uani 1 1 d . .
H00S H 0.012644 0.230845 -0.240200 0.045 Uiso 1 1 calc R U
C00T C 0.9023(5) 0.8251(3) 0.5809(3) 0.0388(9) Uani 1 1 d . .
H00T H 0.923112 0.910828 0.612536 0.047 Uiso 1 1 calc R U
C00U C 0.8821(5) 0.6560(3) 0.6164(3) 0.0386(9) Uani 1 1 d . .
H00U H 0.891621 0.625842 0.671868 0.046 Uiso 1 1 calc R U
C00V C 0.3595(5) 1.0055(3) 0.6875(4) 0.0456(10) Uani 1 1 d . .
H00V H 0.353318 1.083629 0.747146 0.055 Uiso 1 1 calc R U
C00W C 0.4355(7) 0.9535(4) 0.8509(3) 0.0607(13) Uani 1 1 d . .
H00C H 0.570562 0.962291 0.886381 0.091 Uiso 1 1 calc R U
H00D H 0.358781 0.888240 0.854959 0.091 Uiso 1 1 calc R U
H00E H 0.402095 1.030659 0.896869 0.091 Uiso 1 1 calc R U

loop_
_atom_site_aniso_label
_atom_site_aniso_U_11
_atom_site_aniso_U_22
_atom_site_aniso_U_33
_atom_site_aniso_U_23
_atom_site_aniso_U_13
_atom_site_aniso_U_12
F001 0.0314(12) 0.0446(13) 0.0493(14) 0.0070(11) -0.0041(10) -0.0095(10)
F1 0.0716(16) 0.0487(14) 0.0257(12) 0.0008(10) 0.0074(11) -0.0008(12)
O003 0.0432(14) 0.0403(14) 0.0321(13) 0.0148(12) 0.0131(11) 0.0153(12)
O004 0.0492(15) 0.0341(14) 0.0323(14) 0.0102(12) 0.0156(12) 0.0155(12)
N005 0.0262(14) 0.0211(13) 0.0263(14) 0.0064(12) 0.0081(11) 0.0058(11)
N1 0.0365(16) 0.0302(16) 0.0321(16) -0.0002(13) 0.0104(13) 0.0118(14)
C007 0.0261(16) 0.0217(16) 0.0249(16) 0.0040(13) 0.0074(13) 0.0049(13)
C008 0.0177(14) 0.0269(17) 0.0228(16) 0.0044(14) 0.0033(12) 0.0045(13)
C009 0.0145(14) 0.0244(17) 0.0261(17) 0.0047(14) 0.0009(12) -0.0002(12)
C00A 0.0205(15) 0.0233(16) 0.0264(17) 0.0059(13) 0.0060(13) 0.0047(13)
C00B 0.0205(15) 0.0191(16) 0.0276(17) 0.0008(13) 0.0067(13) 0.0044(13)
C00C 0.0210(15) 0.0254(17) 0.0244(16) 0.0012(14) 0.0043(13) 0.0013(13)
C00D 0.0219(15) 0.0234(16) 0.0268(17) 0.0047(14) 0.0044(13) 0.0059(13)
C00E 0.0284(16) 0.0194(16) 0.0207(16) -0.0024(13) 0.0084(13) 0.0066(14)
C00F 0.0242(16) 0.0275(17) 0.0338(19) 0.0084(15) 0.0042(14) 0.0020(14)
C00G 0.0244(16) 0.0209(17) 0.0309(18) 0.0007(14) 0.0080(13) 0.0053(14)
C00H 0.0208(15) 0.0308(18) 0.0338(19) 0.0087(15) 0.0062(14) 0.0051(14)
C00I 0.0313(17) 0.0244(17) 0.0254(17) 0.0024(14) 0.0042(14) 0.0042(14)
C00J 0.0261(16) 0.0306(19) 0.038(2) 0.0118(16) 0.0073(14) 0.0055(15)
C00K 0.0284(17) 0.0234(17) 0.0323(19) -0.0008(15) 0.0028(14) 0.0012(14)
C00L 0.0372(19) 0.0231(17) 0.0359(19) 0.0056(15) 0.0105(15) 0.0023(15)
C00M 0.0304(17) 0.038(2) 0.0224(17) 0.0032(15) 0.0024(14) 0.0018(15)
C00N 0.0305(17) 0.0277(17) 0.0262(17) 0.0030(14) 0.0077(14) 0.0034(15)
C00O 0.0273(17) 0.040(2) 0.0352(19) 0.0122(16) 0.0172(15) 0.0112(15)
C00P 0.0358(18) 0.0293(18) 0.0278(17) 0.0049(14) 0.0142(15) 0.0109(15)
C00Q 0.038(2) 0.0225(18) 0.061(3) 0.0142(18) 0.0170(18) 0.0132(16)
C00R 0.0280(17) 0.0279(18) 0.0300(18) 0.0090(15) 0.0055(14) 0.0027(14)
C00S 0.0342(18) 0.0336(19) 0.0268(18) 0.0055(15) 0.0008(15) 0.0033(16)
C00T 0.0332(19) 0.0263(18) 0.0345(19) 0.0025(16) 0.0054(15) -0.0054(15)
C00U 0.0332(18) 0.042(2) 0.0339(19) 0.0164(17) 0.0068(15) 0.0064(16)
C00V 0.0341(19) 0.0248(18) 0.053(2) 0.0005(17) 0.0113(17) 0.0094(16)
C00W 0.074(3) 0.053(3) 0.032(2) -0.0007(19) 0.019(2) 0.025(2)

loop_
_atom_type_symbol
_atom_type_description
_atom_type_scat_dispersion_real
_atom_type_scat_dispersion_imag
_atom_type_scat_source
C C 0.0033 0.0016 'International Tables Vol C Tables 4.2.6.8 and 6.1.1.4'
H H 0.0000 0.0000 'International Tables Vol C Tables 4.2.6.8 and 6.1.1.4'
F F 0.0171 0.0103 'International Tables Vol C Tables 4.2.6.8 and 6.1.1.4'
N N 0.0061 0.0033 'International Tables Vol C Tables 4.2.6.8 and 6.1.1.4'
O O 0.0106 0.0060 'International Tables Vol C Tables 4.2.6.8 and 6.1.1.4'

loop_
_geom_angle_atom_site_label_1
_geom_angle_atom_site_label_2
_geom_angle_atom_site_label_3
_geom_angle
C008 N005 C00B 127.7(3)
C008 N005 H005 116.1
C00B N005 H005 116.1
C00V N1 C00G 122.5(3)
C00V N1 C00W 120.9(3)
C00G N1 C00W 116.5(3)
C00A C007 C00P 119.5(3)
C00A C007 C00E 121.7(3)
C00P C007 C00E 118.8(3)
O003 C008 N005 123.7(3)
O003 C008 C00C 122.2(3)
N005 C008 C00C 114.0(3)
C00F C009 C00R 118.5(3)
C00F C009 C00D 120.0(3)
C00R C009 C00D 121.5(3)
C007 C00A C00D 119.5(3)
C007 C00A C00C 122.0(3)
C00D C00A C00C 118.5(3)
C00J C00B N005 126.3(3)
C00J C00B C00G 122.4(3)
N005 C00B C00G 111.3(3)
C00A C00C C008 113.2(3)
C00A C00C H00A 108.9
C008 C00C H00A 108.9
C00A C00C H00B 108.9
C008 C00C H00B 108.9
H00A C00C H00B 107.7
C00H C00D C00A 119.5(3)
C00H C00D C009 120.3(3)
C00A C00D C009 120.2(3)
C00N C00E C00I 118.9(3)
C00N C00E C007 121.1(3)
C00I C00E C007 120.1(3)
C00U C00F C009 121.3(3)
C00U C00F H00F 119.3
C009 C00F H00F 119.3
O004 C00G N1 121.6(3)
O004 C00G C00B 123.4(3)
N1 C00G C00B 115.0(3)
C00O C00H C00D 121.3(3)
C00O C00H H00H 119.4
C00D C00H H00H 119.4
C00L C00I C00E 120.2(3)
C00L C00I H00I 119.9
C00E C00I H00I 119.9
C00B C00J C00Q 118.2(3)
C00B C00J H00J 120.9
C00Q C00J H00J 120.9
F001 C00K C00L 119.1(3)
F001 C00K C00S 118.1(3)
C00L C00K C00S 122.8(3)
C00K C00L C00I 118.7(3)
C00K C00L H00L 120.7
C00I C00L H00L 120.7
C00U C00M F1 118.7(3)
C00U C00M C00T 122.9(3)
F1 C00M C00T 118.4(3)
C00S C00N C00E 121.0(3)
C00S C00N H00N 119.5
C00E C00N H00N 119.5
C00H C00O C00P 119.8(3)
C00H C00O H00O 120.1
C00P C00O H00O 120.1
C00O C00P C007 120.5(3)
C00O C00P H00P 119.8
C007 C00P H00P 119.8
C00V C00Q C00J 119.9(4)
C00V C00Q H00Q 120.0
C00J C00Q H00Q 120.0
C00T C00R C009 120.4(3)
C00T C00R H00R 119.8
C009 C00R H00R 119.8
C00K C00S C00N 118.5(3)
C00K C00S H00S 120.8
C00N C00S H00S 120.8
C00M C00T C00R 118.9(3)
C00M C00T H00T 120.6
C00R C00T H00T 120.6
C00M C00U C00F 118.0(3)
C00M C00U H00U 121.0
C00F C00U H00U 121.0
C00Q C00V N1 121.9(3)
C00Q C00V H00V 119.0
N1 C00V H00V 119.0
N1 C00W H00C 109.5
N1 C00W H00D 109.5
H00C C00W H00D 109.5
N1 C00W H00E 109.5
H00C C00W H00E 109.5
H00D C00W H00E 109.5

loop_
_geom_bond_atom_site_label_1
_geom_bond_atom_site_label_2
_geom_bond_distance
F001 C00K 1.358(4)
F1 C00M 1.361(4)
O003 C008 1.223(4)
O004 C00G 1.233(4)
N005 C008 1.360(4)
N005 C00B 1.400(4)
N005 H005 0.8800
N1 C00V 1.363(5)
N1 C00G 1.383(4)
N1 C00W 1.468(5)
C007 C00A 1.400(4)
C007 C00P 1.401(4)
C007 C00E 1.492(4)
C008 C00C 1.517(4)
C009 C00F 1.387(5)
C009 C00R 1.389(5)
C009 C00D 1.495(4)
C00A C00D 1.406(4)
C00A C00C 1.514(4)
C00B C00J 1.368(5)
C00B C00G 1.444(5)
C00C H00A 0.9900
C00C H00B 0.9900
C00D C00H 1.386(4)
C00E C00N 1.384(5)
C00E C00I 1.415(5)
C00F C00U 1.384(5)
C00F H00F 0.9500
C00H C00O 1.375(4)
C00H H00H 0.9500
C00I C00L 1.388(4)
C00I H00I 0.9500
C00J C00Q 1.417(5)
C00J H00J 0.9500
C00K C00L 1.365(5)
C00K C00S 1.380(5)
C00L H00L 0.9500
C00M C00U 1.360(5)
C00M C00T 1.362(5)
C00N C00S 1.383(4)
C00N H00N 0.9500
C00O C00P 1.383(5)
C00O H00O 0.9500
C00P H00P 0.9500
C00Q C00V 1.335(6)
C00Q H00Q 0.9500
C00R C00T 1.382(4)
C00R H00R 0.9500
C00S H00S 0.9500
C00T H00T 0.9500
C00U H00U 0.9500
C00V H00V 0.9500
C00W H00C 0.9800
C00W H00D 0.9800
C00W H00E 0.9800
